data_7703263
loop_
_publ_author_name
'Coughlin, Omar'
'Kr\"amer, Tobias'
'Benjamin, Sophie L.'

_publ_section_title
;
 Diverse structure and reactivity of pentamethylcyclopentadienyl
 antimony(iii) cations.
;
_journal_issue 6
_journal_name_full 'Dalton transactions (Cambridge, England : 2003)'
_journal_page_first 1726
_journal_page_last 1730
_journal_paper_doi 10.1039/d0dt00024h
_journal_volume 49
_journal_year 2020
_chemical_formula_moiety 'C10 H15 F2 Sb'
_chemical_formula_sum 'C10 H15 F2 Sb'
_chemical_formula_weight 294.97
_space_group_crystal_system orthorhombic
_space_group_IT_number 62
_space_group_name_Hall '-P 2ac 2n'
_space_group_name_H-M_alt 'P n m a'
_atom_sites_solution_hydrogens geom
_atom_sites_solution_primary dual
_atom_sites_solution_secondary difmap
_audit_creation_date 2019-11-20
_audit_creation_method
;
Olex2 1.2
(compiled 2018.05.29 svn.r3508 for OlexSys, GUI svn.r5506)
;
_audit_update_record
;
2019-11-25 deposited with the CCDC.	2020-01-09 downloaded from the CCDC.
;
_cell_angle_alpha 90
_cell_angle_beta 90
_cell_angle_gamma 90
_cell_formula_units_Z 4
_cell_length_a 10.2120(2)
_cell_length_b 13.0608(4)
_cell_length_c 8.1901(2)
_cell_measurement_reflns_used 4169
_cell_measurement_temperature 150.00(10)
_cell_measurement_theta_max 30.6510
_cell_measurement_theta_min 3.9810
_cell_volume 1092.37(5)
_computing_cell_refinement 'CrysAlisPro 1.171.39.46 (Rigaku OD, 2018)'
_computing_data_collection 'CrysAlisPro 1.171.39.46 (Rigaku OD, 2018)'
_computing_data_reduction 'CrysAlisPro 1.171.39.46 (Rigaku OD, 2018)'
_computing_molecular_graphics 'Olex2 (Dolomanov et al., 2009)'
_computing_publication_material 'Olex2 (Dolomanov et al., 2009)'
_computing_structure_refinement 'ShelXL (Sheldrick, 2015)'
_computing_structure_solution 'ShelXT (Sheldrick, 2015)'
_diffrn_ambient_environment N~2~
_diffrn_ambient_temperature 150.00(10)
_diffrn_detector 'CCD plate'
_diffrn_detector_area_resol_mean 15.9832
_diffrn_detector_type Sapphire3
_diffrn_measured_fraction_theta_full 0.997
_diffrn_measured_fraction_theta_max 0.912
_diffrn_measurement_details
;
List of Runs (angles in degrees, time in seconds):

  # Type    Start    End  Width  t~exp~   \w     \q     \k     \f   Frames
#--------------------------------------------------------------------------
  1  \w     32.00  93.00   1.00   13.11    --   20.05-178.00   0.00   61
  2  \w      3.00  87.00   1.00   13.11    --   20.05  57.00-150.00   84
  3  \w     -7.00  88.00   1.00   13.11    --   20.05  77.00  90.00   95
  4  \w    -47.00  27.00   1.00   13.11    --   20.05 -57.00  90.00   74
;
_diffrn_measurement_device 'four-circle diffractometer'
_diffrn_measurement_device_type 'Xcalibur, Sapphire3, Gemini'
_diffrn_measurement_method '\w scans'
_diffrn_orient_matrix_type 'CrysAlisPro convention (1999,Acta A55,543-557)'
_diffrn_orient_matrix_UB_11 -0.0251203000
_diffrn_orient_matrix_UB_12 -0.0491569000
_diffrn_orient_matrix_UB_13 0.0191381000
_diffrn_orient_matrix_UB_21 0.0573126000
_diffrn_orient_matrix_UB_22 -0.0228539000
_diffrn_orient_matrix_UB_23 -0.0325823000
_diffrn_orient_matrix_UB_31 0.0301418000
_diffrn_orient_matrix_UB_32 0.0025915000
_diffrn_orient_matrix_UB_33 0.0779907000
_diffrn_radiation_monochromator graphite
_diffrn_radiation_probe x-ray
_diffrn_radiation_type MoK\a
_diffrn_radiation_wavelength 0.71073
_diffrn_reflns_av_R_equivalents 0.0326
_diffrn_reflns_av_unetI/netI 0.0283
_diffrn_reflns_Laue_measured_fraction_full 0.997
_diffrn_reflns_Laue_measured_fraction_max 0.912
_diffrn_reflns_limit_h_max 13
_diffrn_reflns_limit_h_min -14
_diffrn_reflns_limit_k_max 16
_diffrn_reflns_limit_k_min -18
_diffrn_reflns_limit_l_max 11
_diffrn_reflns_limit_l_min -11
_diffrn_reflns_number 7856
_diffrn_reflns_point_group_measured_fraction_full 0.997
_diffrn_reflns_point_group_measured_fraction_max 0.912
_diffrn_reflns_theta_full 25.242
_diffrn_reflns_theta_max 30.765
_diffrn_reflns_theta_min 3.550
_diffrn_source 'fine-focus sealed X-ray tube'
_diffrn_source_type 'Enhance (Mo) X-ray Source'
_exptl_absorpt_coefficient_mu 2.507
_exptl_absorpt_correction_T_max 0.831
_exptl_absorpt_correction_T_min 0.654
_exptl_absorpt_correction_type analytical
_exptl_absorpt_process_details
;
CrysAlisPro 1.171.39.46 (Rigaku Oxford Diffraction, 2018)
Analytical numeric absorption correction using a multifaceted crystal
			model based on expressions derived by R.C. Clark & J.S. Reid.
(Clark, R. C. & Reid, J. S. (1995). Acta Cryst. A51, 887-897)
Empirical absorption correction using spherical harmonics,
 implemented in SCALE3 ABSPACK scaling algorithm.
;
_exptl_crystal_colour 'light yellow'
_exptl_crystal_colour_modifier light
_exptl_crystal_colour_primary yellow
_exptl_crystal_density_diffrn 1.794
_exptl_crystal_description block
_exptl_crystal_F_000 576
_exptl_crystal_size_max 0.238
_exptl_crystal_size_mid 0.138
_exptl_crystal_size_min 0.088
_refine_diff_density_max 0.508
_refine_diff_density_min -0.476
_refine_diff_density_rms 0.090
_refine_ls_extinction_method none
_refine_ls_goodness_of_fit_ref 1.041
_refine_ls_hydrogen_treatment constr
_refine_ls_matrix_type full
_refine_ls_number_parameters 67
_refine_ls_number_reflns 1620
_refine_ls_number_restraints 0
_refine_ls_restrained_S_all 1.041
_refine_ls_R_factor_all 0.0321
_refine_ls_R_factor_gt 0.0222
_refine_ls_shift/su_max 0.000
_refine_ls_shift/su_mean 0.000
_refine_ls_structure_factor_coef Fsqd
_refine_ls_weighting_details 'w=1/[\s^2^(Fo^2^)+(0.0114P)^2^+0.8061P] where P=(Fo^2^+2Fc^2^)/3'
_refine_ls_weighting_scheme calc
_refine_ls_wR_factor_gt 0.0406
_refine_ls_wR_factor_ref 0.0431
_reflns_Friedel_coverage 0.000
_reflns_number_gt 1342
_reflns_number_total 1620
_reflns_threshold_expression 'I > 2\s(I)'
_cod_data_source_file d0dt00024h3.cif
_cod_data_source_block Compound3
_cod_depositor_comments 'Adding full bibliography for 7703262--7703267.cif.'
_cod_database_code 7703263
_shelx_shelxl_version_number 2016/6
_chemical_oxdiff_formula C10H15SbF2
_chemical_oxdiff_usercomment 'light yellow block'
_shelx_space_group_comment
;
The symmetry employed for this shelxl refinement is uniquely defined
by the following loop, which should always be used as a source of
symmetry information in preference to the above space-group names.
They are only intended as comments.
;
_reflns_odcompleteness_completeness 99.56
_reflns_odcompleteness_iscentric 1
_reflns_odcompleteness_theta 28.22
_olex2_refinement_description
;
1. Fixed Uiso
 At 1.5 times of:
  All C(H,H,H) groups
2. Others
 Fixed Sof: H6a(0.5) H6b(0.5) H6c(0.5)
3.a Idealised Me refined as rotating group:
 C4(H4a,H4b,H4c), C5(H5a,H5b,H5c), C6(H6a,H6b,H6c)
;
_olex2_date_sample_data_collection 2019-03-28
_olex2_submission_special_instructions 'No special instructions were received'
_oxdiff_exptl_absorpt_empirical_details
;
Empirical correction (ABSPACK) includes:
- Absorption correction using spherical harmonics
- Frame scaling
;
_oxdiff_exptl_absorpt_empirical_full_max 1.056
_oxdiff_exptl_absorpt_empirical_full_min 0.882

loop_
_space_group_symop_operation_xyz
'x, y, z'
'-x+1/2, -y, z+1/2'
'-x, y+1/2, -z'
'x+1/2, -y+1/2, -z+1/2'
'-x, -y, -z'
'x-1/2, y, -z-1/2'
'x, -y-1/2, z'
'-x-1/2, y-1/2, z-1/2'

loop_
_atom_site_label
_atom_site_type_symbol
_atom_site_fract_x
_atom_site_fract_y
_atom_site_fract_z
_atom_site_U_iso_or_equiv
_atom_site_adp_type
_atom_site_occupancy
_atom_site_site_symmetry_order
_atom_site_calc_flag
_atom_site_refinement_flags_posn
_atom_site_refinement_flags_adp
_atom_site_refinement_flags_occupancy
_atom_site_disorder_assembly
_atom_site_disorder_group
Sb1 Sb 0.19949(2) 0.250000 0.12585(2) 0.01944(6) Uani 1 2 d S T P . .
F1 F 0.18975(12) 0.14732(11) -0.04453(18) 0.0375(3) Uani 1 1 d . . . . .
C2 C 0.40602(18) 0.33899(15) 0.2460(2) 0.0177(4) Uani 1 1 d . . . . .
C3 C 0.4199(2) 0.250000 0.1404(3) 0.0178(6) Uani 1 2 d S T P . .
C1 C 0.37717(18) 0.30478(15) 0.4031(2) 0.0181(4) Uani 1 1 d . . . . .
C4 C 0.3526(2) 0.37019(18) 0.5501(3) 0.0278(5) Uani 1 1 d . . . . .
H4A H 0.277385 0.343243 0.610683 0.042 Uiso 1 1 calc GR . . . .
H4B H 0.334215 0.440525 0.515329 0.042 Uiso 1 1 calc GR . . . .
H4C H 0.430220 0.369615 0.620515 0.042 Uiso 1 1 calc GR . . . .
C5 C 0.4266(2) 0.44783(16) 0.1920(3) 0.0288(5) Uani 1 1 d . . . . .
H5A H 0.386665 0.457918 0.084440 0.043 Uiso 1 1 calc GR . . . .
H5B H 0.520658 0.462140 0.185543 0.043 Uiso 1 1 calc GR . . . .
H5C H 0.385890 0.494379 0.270984 0.043 Uiso 1 1 calc GR . . . .
C6 C 0.4870(3) 0.250000 -0.0247(4) 0.0265(7) Uani 1 2 d S T P . .
H6A H 0.579433 0.231639 -0.011011 0.040 Uiso 0.5 1 calc GR . . A -1
H6B H 0.480685 0.318346 -0.073472 0.040 Uiso 0.5 1 calc GR . . A -1
H6C H 0.444411 0.200015 -0.096415 0.040 Uiso 0.5 1 calc GR . . A -1

loop_
_atom_site_aniso_label
_atom_site_aniso_U_11
_atom_site_aniso_U_22
_atom_site_aniso_U_33
_atom_site_aniso_U_23
_atom_site_aniso_U_13
_atom_site_aniso_U_12
Sb1 0.01354(9) 0.02552(11) 0.01925(11) 0.000 -0.00109(8) 0.000
F1 0.0307(7) 0.0465(9) 0.0354(8) -0.0158(7) -0.0057(6) -0.0037(7)
C2 0.0144(8) 0.0181(10) 0.0206(11) -0.0006(8) -0.0022(7) -0.0004(8)
C3 0.0137(11) 0.0239(14) 0.0159(15) 0.000 -0.0009(10) 0.000
C1 0.0134(8) 0.0228(10) 0.0180(11) -0.0023(8) -0.0008(7) 0.0005(7)
C4 0.0291(11) 0.0301(12) 0.0241(12) -0.0070(10) 0.0018(9) 0.0012(10)
C5 0.0322(12) 0.0229(12) 0.0314(13) 0.0044(10) -0.0019(10) -0.0034(9)
C6 0.0231(14) 0.0389(19) 0.0177(16) 0.000 0.0023(12) 0.000

loop_
_atom_type_symbol
_atom_type_description
_atom_type_scat_dispersion_real
_atom_type_scat_dispersion_imag
_atom_type_scat_source
C C 0.0033 0.0016 'International Tables Vol C Tables 4.2.6.8 and 6.1.1.4'
H H 0.0000 0.0000 'International Tables Vol C Tables 4.2.6.8 and 6.1.1.4'
F F 0.0171 0.0103 'International Tables Vol C Tables 4.2.6.8 and 6.1.1.4'
Sb Sb -0.5866 1.5461 'International Tables Vol C Tables 4.2.6.8 and 6.1.1.4'

loop_
_exptl_crystal_face_index_h
_exptl_crystal_face_index_k
_exptl_crystal_face_index_l
_exptl_crystal_face_perp_dist
-1 -6 -11 0.0909
1 6 11 0.0909
12 -10 0 0.0581
-12 10 0 0.0581
8 14 -4 0.0688
-8 -14 4 0.0688
1 9 -10 0.0440
-1 -9 10 0.0440

loop_
_geom_angle_atom_site_label_1
_geom_angle_atom_site_label_2
_geom_angle_atom_site_label_3
_geom_angle
_geom_angle_site_symmetry_1
_geom_angle_site_symmetry_3
F1 Sb1 F1 87.58(9) 7_565 .
F1 Sb1 C2 128.55(6) . .
F1 Sb1 C2 128.55(6) 7_565 7_565
F1 Sb1 C2 90.28(6) . 7_565
F1 Sb1 C2 90.28(6) 7_565 .
F1 Sb1 C3 95.12(6) . .
F1 Sb1 C3 95.12(6) 7_565 .
C2 Sb1 C2 53.07(8) 7_565 .
C3 Sb1 C2 33.94(6) . 7_565
C3 Sb1 C2 33.94(6) . .
C3 C2 Sb1 59.81(12) . .
C3 C2 C5 124.52(19) . .
C1 C2 Sb1 91.99(12) . .
C1 C2 C3 108.25(18) . .
C1 C2 C5 127.16(18) . .
C5 C2 Sb1 115.12(13) . .
C2 C3 Sb1 86.24(13) 7_565 .
C2 C3 Sb1 86.24(13) . .
C2 C3 C2 106.0(2) 7_565 .
C2 C3 C6 125.02(13) . .
C2 C3 C6 125.02(13) 7_565 .
C6 C3 Sb1 113.87(18) . .
C2 C1 C1 108.70(11) . 7_565
C2 C1 C4 126.50(18) . .
C1 C1 C4 124.79(12) 7_565 .
C1 C4 H4A 109.5 . .
C1 C4 H4B 109.5 . .
C1 C4 H4C 109.5 . .
H4A C4 H4B 109.5 . .
H4A C4 H4C 109.5 . .
H4B C4 H4C 109.5 . .
C2 C5 H5A 109.5 . .
C2 C5 H5B 109.5 . .
C2 C5 H5C 109.5 . .
H5A C5 H5B 109.5 . .
H5A C5 H5C 109.5 . .
H5B C5 H5C 109.5 . .
C3 C6 H6A 109.5 . .
C3 C6 H6B 109.5 . .
C3 C6 H6C 109.5 . .
H6A C6 H6B 109.5 . .
H6A C6 H6C 109.5 . .
H6B C6 H6C 109.5 . .

loop_
_geom_bond_atom_site_label_1
_geom_bond_atom_site_label_2
_geom_bond_distance
_geom_bond_site_symmetry_2
Sb1 F1 1.9379(14) 7_565
Sb1 F1 1.9379(14) .
Sb1 C2 2.6015(19) 7_565
Sb1 C2 2.6015(19) .
Sb1 C3 2.254(3) .
C2 C3 1.456(3) .
C2 C1 1.394(3) .
C2 C5 1.503(3) .
C3 C6 1.517(4) .
C1 C1 1.431(4) 7_565
C1 C4 1.497(3) .
C4 H4A 0.9800 .
C4 H4B 0.9800 .
C4 H4C 0.9800 .
C5 H5A 0.9800 .
C5 H5B 0.9800 .
C5 H5C 0.9800 .
C6 H6A 0.9800 .
C6 H6B 0.9800 .
C6 H6C 0.9800 .

loop_
_exptl_oxdiff_crystal_face_indexfrac_h
_exptl_oxdiff_crystal_face_indexfrac_k
_exptl_oxdiff_crystal_face_indexfrac_l
_exptl_oxdiff_crystal_face_x
_exptl_oxdiff_crystal_face_y
_exptl_oxdiff_crystal_face_z
-1.0141 -6.0201 -11.0033 0.1108 0.4380 -0.9043
1.0141 6.0201 11.0033 -0.1108 -0.4380 0.9043
12.0018 -10.0089 -0.0167 0.1902 0.9171 0.3345
-12.0018 10.0089 0.0167 -0.1902 -0.9171 -0.3345
7.9764 14.0303 -4.0083 -0.9668 0.2671 -0.0358
-7.9764 -14.0303 4.0083 0.9668 -0.2671 0.0358
0.9738 9.0107 -10.0025 -0.6588 0.1758 -0.7274
-0.9738 -9.0107 10.0025 0.6588 -0.1758 0.7274
